data_4033591
loop_
_publ_author_name
'Maiti, Saikat'
'Kim, Jaeshin'
'Park, Jae-Heon'
'Nam, Dongsik'
'Lee, Jae Bin'
'Kim, Ye-Jin'
'Kee, Jung-Min'
'Seo, Jeong Kon'
'Myung, Kyungjae'
'Rohde, Jan-Uwe'
'Choe, Wonyoung'
'Kwon, Oh-Hoon'
'Hong, Sung You'

_publ_section_title
;
 Chemoselective Trifluoroethylation Reactions of Quinazolinones and
 Identification of Photostability.
;
_journal_issue 11
_journal_name_full 'The Journal of organic chemistry'
_journal_page_first 6737
_journal_page_last 6751
_journal_paper_doi 10.1021/acs.joc.9b00470
_journal_volume 84
_journal_year 2019
_chemical_formula_sum 'C16 H11 F3 N2 O'
_chemical_formula_weight 304.27
_space_group_crystal_system orthorhombic
_space_group_IT_number 61
_space_group_name_Hall '-P 2ac 2ab'
_space_group_name_H-M_alt 'P b c a'
_symmetry_space_group_name_Hall '-P 2ac 2ab'
_symmetry_space_group_name_H-M 'P b c a'
_atom_sites_solution_hydrogens geom
_audit_creation_method SHELXL-2014/7
_cell_angle_alpha 90
_cell_angle_beta 90
_cell_angle_gamma 90
_cell_formula_units_Z 8
_cell_length_a 11.796(2)
_cell_length_b 7.3260(15)
_cell_length_c 31.816(6)
_cell_measurement_reflns_used 43859
_cell_measurement_temperature 100(2)
_cell_measurement_theta_max 27.498
_cell_measurement_theta_min 2.117
_cell_volume 2749.5(9)
_computing_cell_refinement 'HKL3000sm (Otwinowski & Minor, 1997)'
_computing_data_collection 'PAL BL2D-SMDC Program (Shin et. al, 2016)'
_computing_data_reduction 'HKL3000sm (Otwinowski & Minor, 1997)'
_computing_structure_refinement 'SHELXL-2014/7 (Sheldrick, 2014)'
_diffrn_ambient_temperature 100(2)
_diffrn_measured_fraction_theta_full 0.977
_diffrn_measured_fraction_theta_max 0.966
_diffrn_measurement_device_type 'Rayonix MX225HS CCD area detector'
_diffrn_measurement_method 'omega scan'
_diffrn_radiation_type synchrotron
_diffrn_radiation_wavelength 0.700
_diffrn_reflns_av_R_equivalents 0.0621
_diffrn_reflns_av_unetI/netI 0.0369
_diffrn_reflns_Laue_measured_fraction_full 0.977
_diffrn_reflns_Laue_measured_fraction_max 0.966
_diffrn_reflns_limit_h_max 15
_diffrn_reflns_limit_h_min -15
_diffrn_reflns_limit_k_max 9
_diffrn_reflns_limit_k_min -8
_diffrn_reflns_limit_l_max 41
_diffrn_reflns_limit_l_min -41
_diffrn_reflns_number 20872
_diffrn_reflns_point_group_measured_fraction_full 0.977
_diffrn_reflns_point_group_measured_fraction_max 0.966
_diffrn_reflns_theta_full 24.835
_diffrn_reflns_theta_max 27.498
_diffrn_reflns_theta_min 2.117
_diffrn_source 'PLSII 2D bending magnet'
_exptl_absorpt_coefficient_mu 0.116
_exptl_absorpt_correction_T_max 0.998
_exptl_absorpt_correction_T_min 0.993
_exptl_absorpt_correction_type empirical
_exptl_absorpt_process_details 'HKL3000sm Scalepack(Otwinowski et.al,2003)'
_exptl_crystal_colour colorless
_exptl_crystal_density_diffrn 1.470
_exptl_crystal_description needle
_exptl_crystal_F_000 1248
_exptl_crystal_size_max 0.060
_exptl_crystal_size_mid 0.020
_exptl_crystal_size_min 0.020
_refine_diff_density_max 0.474
_refine_diff_density_min -0.241
_refine_diff_density_rms 0.054
_refine_ls_extinction_method none
_refine_ls_goodness_of_fit_ref 1.048
_refine_ls_hydrogen_treatment constr
_refine_ls_matrix_type full
_refine_ls_number_parameters 199
_refine_ls_number_reflns 3193
_refine_ls_number_restraints 0
_refine_ls_restrained_S_all 1.048
_refine_ls_R_factor_all 0.0623
_refine_ls_R_factor_gt 0.0462
_refine_ls_shift/su_max 0.000
_refine_ls_shift/su_mean 0.000
_refine_ls_structure_factor_coef Fsqd
_refine_ls_weighting_details 'w=1/[\s^2^(Fo^2^)+(0.0883P)^2^] where P=(Fo^2^+2Fc^2^)/3'
_refine_ls_weighting_scheme calc
_refine_ls_wR_factor_gt 0.1282
_refine_ls_wR_factor_ref 0.1360
_reflns_Friedel_coverage 0.000
_reflns_number_gt 2376
_reflns_number_total 3193
_reflns_threshold_expression 'I > 2\s(I)'
_cod_data_source_file jo9b00470_si_002.cif
_cod_data_source_block Pbca
_cod_depositor_comments 'Adding full bibliography for 4033591.cif.'
_cod_original_cell_volume 2749.5(10)
_cod_database_code 4033591
_shelx_shelxl_version_number 2014/7
_shelx_space_group_comment
;
The symmetry employed for this shelxl refinement is uniquely defined
by the following loop, which should always be used as a source of
symmetry information in preference to the above space-group names.
They are only intended as comments.
;

loop_
_space_group_symop_operation_xyz
'x, y, z'
'-x+1/2, -y, z+1/2'
'-x, y+1/2, -z+1/2'
'x+1/2, -y+1/2, -z'
'-x, -y, -z'
'x-1/2, y, -z-1/2'
'x, -y-1/2, z-1/2'
'-x-1/2, y-1/2, z'

loop_
_atom_site_label
_atom_site_type_symbol
_atom_site_fract_x
_atom_site_fract_y
_atom_site_fract_z
_atom_site_U_iso_or_equiv
_atom_site_adp_type
_atom_site_occupancy
_atom_site_site_symmetry_order
_atom_site_calc_flag
_atom_site_refinement_flags_posn
_atom_site_refinement_flags_adp
C1 C 0.66875(11) 0.8591(2) 0.10271(5) 0.0230(3) Uani 1 1 d . .
C2 C 0.72490(11) 0.7854(2) 0.06678(5) 0.0238(3) Uani 1 1 d . .
C3 C 0.66984(12) 0.7168(2) 0.03062(5) 0.0261(3) Uani 1 1 d . .
H3 H 0.5894 0.7122 0.0294 0.031 Uiso 1 1 calc R U
C4 C 0.73367(12) 0.6566(2) -0.00281(5) 0.0280(3) Uani 1 1 d . .
H4 H 0.6972 0.6113 -0.0273 0.034 Uiso 1 1 calc R U
C5 C 0.85298(12) 0.6621(2) -0.00079(5) 0.0287(3) Uani 1 1 d . .
H5 H 0.8962 0.6220 -0.0242 0.034 Uiso 1 1 calc R U
C6 C 0.90768(11) 0.7242(2) 0.03439(5) 0.0268(3) Uani 1 1 d . .
H6 H 0.9882 0.7241 0.0355 0.032 Uiso 1 1 calc R U
C7 C 0.84422(11) 0.7885(2) 0.06909(5) 0.0234(3) Uani 1 1 d . .
C8 C 0.83766(10) 0.9150(2) 0.13476(5) 0.0234(3) Uani 1 1 d . .
C9 C 0.89644(11) 0.9864(2) 0.17270(5) 0.0239(3) Uani 1 1 d . .
C10 C 1.01502(11) 0.9867(2) 0.17465(5) 0.0264(3) Uani 1 1 d . .
H10 H 1.0581 0.9372 0.1521 0.032 Uiso 1 1 calc R U
C11 C 1.06973(11) 1.0594(2) 0.20949(5) 0.0283(3) Uani 1 1 d . .
H11 H 1.1502 1.0591 0.2107 0.034 Uiso 1 1 calc R U
C12 C 1.00795(12) 1.1324(2) 0.24248(5) 0.0302(3) Uani 1 1 d . .
H12 H 1.0459 1.1825 0.2662 0.036 Uiso 1 1 calc R U
C13 C 0.89023(12) 1.1320(3) 0.24076(5) 0.0307(4) Uani 1 1 d . .
H13 H 0.8477 1.1820 0.2633 0.037 Uiso 1 1 calc R U
C14 C 0.83469(11) 1.0591(2) 0.20627(5) 0.0271(3) Uani 1 1 d . .
H14 H 0.7542 1.0584 0.2054 0.033 Uiso 1 1 calc R U
C15 C 0.50030(10) 0.9427(2) 0.13710(5) 0.0257(3) Uani 1 1 d . .
H15A H 0.5295 1.0672 0.1424 0.031 Uiso 1 1 calc R U
H15B H 0.5133 0.8670 0.1624 0.031 Uiso 1 1 calc R U
C16 C 0.37632(12) 0.9483(3) 0.12625(5) 0.0326(4) Uani 1 1 d . .
F1 F 0.33419(8) 0.78523(17) 0.11642(4) 0.0484(3) Uani 1 1 d . .
F2 F 0.31796(7) 1.0128(2) 0.15920(3) 0.0516(4) Uani 1 1 d . .
F3 F 0.35447(7) 1.05815(15) 0.09366(3) 0.0397(3) Uani 1 1 d . .
N1 N 0.72137(9) 0.92231(18) 0.13563(4) 0.0237(3) Uani 1 1 d . .
N2 N 0.90045(9) 0.85277(18) 0.10377(4) 0.0236(3) Uani 1 1 d . .
O1 O 0.55474(7) 0.86375(16) 0.10123(3) 0.0256(3) Uani 1 1 d . .

loop_
_atom_site_aniso_label
_atom_site_aniso_U_11
_atom_site_aniso_U_22
_atom_site_aniso_U_33
_atom_site_aniso_U_23
_atom_site_aniso_U_13
_atom_site_aniso_U_12
C1 0.0088(6) 0.0352(8) 0.0248(8) 0.0028(6) 0.0003(5) -0.0001(5)
C2 0.0121(6) 0.0358(9) 0.0236(7) 0.0016(6) 0.0004(5) 0.0007(5)
C3 0.0122(6) 0.0400(9) 0.0263(8) 0.0013(6) -0.0024(5) 0.0002(5)
C4 0.0205(7) 0.0394(9) 0.0239(7) -0.0009(6) -0.0023(6) 0.0010(6)
C5 0.0196(7) 0.0419(9) 0.0247(8) -0.0010(6) 0.0040(6) 0.0029(6)
C6 0.0120(6) 0.0407(9) 0.0277(8) 0.0015(7) 0.0026(5) 0.0017(5)
C7 0.0115(6) 0.0350(9) 0.0236(7) 0.0030(6) 0.0001(5) 0.0009(5)
C8 0.0083(6) 0.0377(9) 0.0243(7) 0.0023(6) 0.0003(5) 0.0006(5)
C9 0.0113(6) 0.0363(9) 0.0242(7) 0.0035(6) -0.0005(5) -0.0001(5)
C10 0.0107(6) 0.0425(9) 0.0260(8) 0.0012(6) 0.0009(5) -0.0008(5)
C11 0.0098(6) 0.0449(9) 0.0301(8) 0.0023(7) -0.0023(5) -0.0013(5)
C12 0.0180(7) 0.0460(9) 0.0265(8) -0.0019(7) -0.0042(6) -0.0029(6)
C13 0.0175(7) 0.0477(10) 0.0269(8) -0.0026(7) 0.0019(6) 0.0002(6)
C14 0.0097(6) 0.0442(9) 0.0275(8) 0.0003(7) 0.0006(5) 0.0001(5)
C15 0.0087(6) 0.0441(9) 0.0244(7) -0.0002(6) 0.0020(5) 0.0000(5)
C16 0.0106(6) 0.0595(11) 0.0276(8) -0.0001(7) 0.0027(5) 0.0011(6)
F1 0.0165(5) 0.0700(8) 0.0585(8) 0.0025(6) -0.0053(4) -0.0167(4)
F2 0.0140(4) 0.1082(10) 0.0326(6) -0.0054(6) 0.0057(4) 0.0131(5)
F3 0.0199(4) 0.0665(7) 0.0326(6) 0.0016(5) -0.0020(4) 0.0153(4)
N1 0.0088(5) 0.0385(8) 0.0238(6) 0.0014(5) 0.0001(4) 0.0004(4)
N2 0.0091(5) 0.0382(8) 0.0237(7) 0.0012(5) 0.0002(4) 0.0007(4)
O1 0.0072(4) 0.0435(7) 0.0261(6) -0.0032(5) 0.0002(4) 0.0011(4)

loop_
_atom_type_symbol
_atom_type_description
_atom_type_scat_dispersion_real
_atom_type_scat_dispersion_imag
_atom_type_scat_source
C C 0.0030 0.0016 'International Tables Vol C Tables 4.2.6.8 and 6.1.1.4'
H H 0.0000 0.0000 'International Tables Vol C Tables 4.2.6.8 and 6.1.1.4'
N N 0.0059 0.0032 'International Tables Vol C Tables 4.2.6.8 and 6.1.1.4'
O O 0.0105 0.0059 'International Tables Vol C Tables 4.2.6.8 and 6.1.1.4'
F F 0.0170 0.0100 'International Tables Vol C Tables 4.2.6.8 and 6.1.1.4'

loop_
_geom_angle_atom_site_label_1
_geom_angle_atom_site_label_2
_geom_angle_atom_site_label_3
_geom_angle
N1 C1 O1 119.70(13)
N1 C1 C2 123.87(12)
O1 C1 C2 116.42(12)
C7 C2 C3 120.45(13)
C7 C2 C1 114.56(13)
C3 C2 C1 124.98(12)
C4 C3 C2 119.46(13)
C3 C4 C5 120.14(14)
C6 C5 C4 121.13(14)
C5 C6 C7 119.95(13)
N2 C7 C2 122.04(13)
N2 C7 C6 119.11(12)
C2 C7 C6 118.85(13)
N2 C8 N1 126.27(13)
N2 C8 C9 117.91(11)
N1 C8 C9 115.82(12)
C14 C9 C10 119.08(14)
C14 C9 C8 120.74(12)
C10 C9 C8 120.15(13)
C11 C10 C9 120.02(14)
C12 C11 C10 120.55(13)
C11 C12 C13 119.67(14)
C14 C13 C12 120.31(14)
C13 C14 C9 120.37(13)
O1 C15 C16 105.34(12)
F1 C16 F3 106.62(13)
F1 C16 F2 107.96(13)
F3 C16 F2 107.16(14)
F1 C16 C15 113.11(14)
F3 C16 C15 112.46(13)
F2 C16 C15 109.27(13)
C1 N1 C8 116.49(12)
C8 N2 C7 116.75(11)
C1 O1 C15 115.49(11)

loop_
_geom_bond_atom_site_label_1
_geom_bond_atom_site_label_2
_geom_bond_distance
C1 N1 1.3025(19)
C1 O1 1.3461(15)
C1 C2 1.427(2)
C2 C7 1.4097(17)
C2 C3 1.414(2)
C3 C4 1.376(2)
C4 C5 1.409(2)
C5 C6 1.370(2)
C6 C7 1.414(2)
C7 N2 1.3708(19)
C8 N2 1.3148(19)
C8 N1 1.3731(16)
C8 C9 1.487(2)
C9 C14 1.398(2)
C9 C10 1.4002(18)
C10 C11 1.389(2)
C11 C12 1.385(2)
C12 C13 1.390(2)
C13 C14 1.385(2)
C15 O1 1.4314(17)
C15 C16 1.5032(19)
C16 F1 1.331(2)
C16 F3 1.338(2)
C16 F2 1.3402(19)
